data_2021005
loop_
_publ_author_name
'Veselovsky, Vladimir V.'
'Lozanova, Antonina V.'
'Isaeva, Vera I.'
'Lobova, Anna A.'
'Fitch, Andrew N.'
'Chernyshev, Vladimir V.'

_publ_section_title
;
 Optically active derivatives of terephthalic acid: four crystal
 structures from two powder patterns
;
_journal_issue 3
_journal_name_full 'Acta Crystallographica Section C Structural Chemistry'
_journal_paper_doi 10.1107/S2053229618001705
_journal_volume 74
_journal_year 2018
_chemical_formula_iupac 'C18 H22 N2 O7, 2.24H2 O'
_chemical_formula_moiety 'C18 H22 N2 O7, 2.24(H2 O)'
_chemical_formula_sum 'C18 H26.48 N2 O9.24'
_chemical_formula_weight 418.64
_chemical_name_systematic
;
1-{[1-(1-<i>tert</i>-Butoxycarbonyl)-<i>L</i>-prolyl]amino}terephthalic acid
2.24-hydrate
;
_space_group_IT_number 20
_symmetry_cell_setting orthorhombic
_symmetry_space_group_name_Hall 'C 2c 2'
_symmetry_space_group_name_H-M 'C 2 2 21'
_audit_creation_method 'MRIA, SHELXL-97'
_cell_angle_alpha 90.00
_cell_angle_beta 90.00
_cell_angle_gamma 90.00
_cell_formula_units_Z 8
_cell_length_a 16.3993(12)
_cell_length_b 12.5755(11)
_cell_length_c 21.2196(17)
_cell_measurement_reflns_used 551
_cell_measurement_temperature 295.0(10)
_cell_measurement_theta_max 8.495
_cell_measurement_theta_min 1.008
_cell_volume 4376.1(6)
_computing_cell_refinement
;
MRIA (Zlokazov & Chernyshev, 1992)
;
_computing_data_collection 'local program'
_computing_data_reduction 'local program'
_computing_molecular_graphics
;
PLATON (Spek, 2009) and Mercury (Macrae <i>et al.</i>,  2008)
;
_computing_publication_material
;
publCIF (Westrip, 2010)
;
_computing_structure_refinement
;
MRIA (Zlokazov & Chernyshev, 1992)
;
_computing_structure_solution
;
MRIA (Zlokazov & Chernyshev, 1992)
;
_diffrn_ambient_temperature 295.0(10)
_diffrn_measurement_device_type 'ESRF powder diffractometer'
_diffrn_radiation_monochromator 'Si 111 double crystal'
_diffrn_radiation_type synchrotron
_diffrn_radiation_wavelength 0.399962(3)
_exptl_absorpt_coefficient_mu 0.023
_exptl_absorpt_correction_type none
_exptl_crystal_density_diffrn 1.271
_exptl_crystal_density_method 'not measured'
_exptl_crystal_F_000 1779
_pd_block_diffractogram_id V03_pattern
_pd_char_colour colorless
_pd_char_particle_morphology 'no specific habit'
_pd_instr_location
;
ID31 beam line, ESRF, Grenoble, France
;
_pd_meas_2theta_range_inc 0.0015
_pd_meas_2theta_range_max 16.9995
_pd_meas_2theta_range_min 1.2000
_pd_meas_number_of_points 10534
_pd_meas_scan_method cont
_pd_prep_pressure 101
_pd_prep_temperature 295.0(10)
_pd_proc_2theta_range_inc 0.0015
_pd_proc_2theta_range_max 16.9995
_pd_proc_2theta_range_min 1.2000
_pd_proc_ls_background_function 'Chebyshev polynomial up to the 5th order'
_pd_proc_ls_pref_orient_corr none
_pd_proc_ls_profile_function
;
split-type pseudo-Voigt (Toraya, 1986)
[Toraya, H. (1986). <i>J. Appl. Cryst.</i> <b>19</b>, 440--447]
;
_pd_proc_ls_prof_R_factor 0.0308
_pd_proc_ls_prof_wR_expected 0.0279
_pd_proc_ls_prof_wR_factor 0.0395
_pd_proc_wavelength 0.399962(3)
_pd_spec_mounting
;
Specimen was sealed in a 1.0 mm diameter borosilicate glass capillary
;
_pd_spec_mount_mode transmission
_pd_spec_shape cylinder
_pd_spec_size_axial 15
_pd_spec_size_equat 1.0
_pd_spec_size_thick 1.0
_refine_diff_density_max 0.53
_refine_diff_density_min -0.45
_refine_ls_extinction_method none
_refine_ls_goodness_of_fit_all 1.4151
_refine_ls_hydrogen_treatment noref
_refine_ls_matrix_type fullcycle
_refine_ls_number_constraints 86
_refine_ls_number_parameters 334
_refine_ls_number_restraints 210
_refine_ls_shift/su_max 0.004
_refine_ls_shift/su_mean 0.001
_refine_ls_structure_factor_coef Inet
_refine_ls_weighting_scheme sigma
_cod_data_source_file yo3046sup1.cif
_cod_data_source_block 1a
_cod_database_code 2021005

loop_
_symmetry_equiv_pos_as_xyz
'x, y, z'
'x, -y, -z'
'-x, -y, z+1/2'
'-x, y, -z+1/2'
'x+1/2, y+1/2, z'
'x+1/2, -y+1/2, -z'
'-x+1/2, -y+1/2, z+1/2'
'-x+1/2, y+1/2, -z+1/2'

loop_
_atom_site_type_symbol
_atom_site_label
_atom_site_fract_x
_atom_site_fract_y
_atom_site_fract_z
_atom_site_U_iso_or_equiv
_atom_site_adp_type
_atom_site_calc_flag
_atom_site_occupancy
_atom_site_symmetry_multiplicity
O O1 1.1288(7) 0.2342(8) 0.3907(5) 0.057(10) Uiso d 1 1
H H1 1.1313 0.2993 0.3899 0.086 Uiso calc 1 1
O O2 1.0139(6) 0.2665(7) 0.3353(5) 0.057(10) Uiso d 1 1
O O3 1.0813(7) -0.3145(8) 0.3746(5) 0.057(10) Uiso d 1 1
O O4 0.9631(7) -0.2944(8) 0.3208(5) 0.057(10) Uiso d 1 1
H H4 0.9640 -0.3596 0.3217 0.086 Uiso calc 1 1
O O5 0.8022(7) -0.0132(9) 0.3397(5) 0.057(10) Uiso d 1 1
O O6 0.8243(6) 0.2481(8) 0.4225(6) 0.057(10) Uiso d 1 1
O O7 0.8413(7) 0.4168(7) 0.3804(5) 0.057(10) Uiso d 1 1
N N1 0.9089(7) 0.1057(9) 0.3242(6) 0.057(10) Uiso d 1 1
H H1A 0.9193 0.1704 0.3137 0.068 Uiso calc 1 1
N N2 0.8028(7) 0.2752(9) 0.3190(7) 0.057(10) Uiso d 1 1
C C1 0.9758(10) 0.0384(11) 0.3358(7) 0.057(10) Uiso d 1 1
C C2 1.0498(9) 0.0848(11) 0.3584(7) 0.057(10) Uiso d 1 1
C C3 1.1156(9) 0.0179(13) 0.3750(7) 0.057(10) Uiso d 1 1
H H3 1.1646 0.0481 0.3879 0.068 Uiso calc 1 1
C C4 1.1086(10) -0.0910(12) 0.3724(7) 0.057(10) Uiso d 1 1
H H4A 1.1525 -0.1339 0.3835 0.068 Uiso calc 1 1
C C5 1.0343(10) -0.1372(11) 0.3528(8) 0.057(10) Uiso d 1 1
C C6 0.9677(10) -0.0731(11) 0.3368(8) 0.057(10) Uiso d 1 1
H H6 0.9179 -0.1042 0.3268 0.068 Uiso calc 1 1
C C7 1.0606(10) 0.2015(12) 0.3600(7) 0.057(10) Uiso d 1 1
C C8 1.0297(10) -0.2555(11) 0.3516(7) 0.057(10) Uiso d 1 1
C C9 0.8270(11) 0.0761(12) 0.3283(8) 0.057(9) Uiso d 1 1
C C10 0.7677(10) 0.1676(10) 0.3140(9) 0.057(10) Uiso d 1 1
H H10 0.7207 0.1623 0.3423 0.068 Uiso calc 1 1
C C11 0.7376(10) 0.1625(9) 0.2451(11) 0.057(10) Uiso d 1 1
H H11A 0.7789 0.1318 0.2179 0.068 Uiso calc 1 1
H H11B 0.6882 0.1205 0.2419 0.068 Uiso calc 1 1
C C12 0.7213(10) 0.2785(11) 0.2276(9) 0.057(10) Uiso d 1 1
H H12A 0.7259 0.2891 0.1825 0.068 Uiso calc 1 1
H H12B 0.6674 0.3004 0.2412 0.068 Uiso calc 1 1
C C13 0.7873(10) 0.3398(9) 0.2627(9) 0.057(10) Uiso d 1 1
H H13A 0.8362 0.3464 0.2372 0.068 Uiso calc 1 1
H H13B 0.7684 0.4103 0.2741 0.068 Uiso calc 1 1
C C14 0.8240(11) 0.3217(13) 0.3754(8) 0.057(10) Uiso d 1 1
C C15 0.8450(8) 0.2768(12) 0.4883(9) 0.057(10) Uiso d 1 1
C C16 0.9321(8) 0.3203(11) 0.4922(10) 0.057(10) Uiso d 1 1
H H16A 0.9694 0.2689 0.4752 0.086 Uiso calc 1 1
H H16B 0.9457 0.3341 0.5354 0.086 Uiso calc 1 1
H H16C 0.9358 0.3851 0.4684 0.086 Uiso calc 1 1
C C17 0.8390(9) 0.1697(11) 0.5224(8) 0.057(10) Uiso d 1 1
H H17A 0.8787 0.1216 0.5054 0.086 Uiso calc 1 1
H H17B 0.7854 0.1406 0.5166 0.086 Uiso calc 1 1
H H17C 0.8491 0.1798 0.5666 0.086 Uiso calc 1 1
C C18 0.7821(9) 0.3548(11) 0.5147(10) 0.057(10) Uiso d 1 1
H H18A 0.7286 0.3244 0.5113 0.085 Uiso calc 1 1
H H18B 0.7841 0.4200 0.4912 0.085 Uiso calc 1 1
H H18C 0.7941 0.3690 0.5582 0.085 Uiso calc 1 1
O O1W 0.9683(6) 0.4874(8) 0.3227(5) 0.061(7) Uiso d 1 1
H H1W1 0.9254 0.4860 0.3454 0.091 Uiso calc 1 1
H H1W2 0.9816 0.4218 0.3166 0.091 Uiso calc 1 1
O O2W 1.1463(7) 0.4351(8) 0.3852(4) 0.061(7) Uiso d 1 1
H H2W1 1.1052 0.4533 0.3623 0.091 Uiso calc 1 1
H H2W2 1.1871 0.4323 0.3601 0.091 Uiso calc 1 1
O O3W 1.1105(18) 0.5000 0.5000 0.061(7) Uiso d 0.48(2) 2
H H3W 1.1410 0.4700 0.4728 0.092 Uiso calc 0.48 1

loop_
_atom_type_symbol
_atom_type_description
_atom_type_scat_dispersion_real
_atom_type_scat_dispersion_imag
_atom_type_scat_source
O O 0.0056 0.0036 'International Tables Vol C Tables 4.2.6.8 and 6.1.1.4'
N N 0.0030 0.0019 'International Tables Vol C Tables 4.2.6.8 and 6.1.1.4'
C C 0.0015 0.0009 'International Tables Vol C Tables 4.2.6.8 and 6.1.1.4'
H H 0.0000 0.0000 'International Tables Vol C Tables 4.2.6.8 and 6.1.1.4'

loop_
_geom_angle_atom_site_label_1
_geom_angle_atom_site_label_2
_geom_angle_atom_site_label_3
_geom_angle
C7 O1 H1 109.5
C8 O4 H4 109.5
C14 O6 C15 121.8(12)
C9 N1 C1 125.4(12)
C9 N1 H1A 117.3
C1 N1 H1A 117.3
C14 N2 C13 121.1(12)
C14 N2 C10 123.4(14)
C13 N2 C10 112.5(13)
N1 C1 C6 121.9(14)
N1 C1 C2 118.4(13)
C6 C1 C2 118.8(14)
C3 C2 C1 119.3(13)
C3 C2 C7 119.6(14)
C1 C2 C7 121.0(13)
C4 C3 C2 121.3(14)
C4 C3 H3 119.4
C2 C3 H3 119.4
C3 C4 C5 119.6(14)
C3 C4 H4A 120.2
C5 C4 H4A 120.2
C6 C5 C4 120.5(13)
C6 C5 C8 122.1(14)
C4 C5 C8 117.4(14)
C5 C6 C1 120.2(14)
C5 C6 H6 119.9
C1 C6 H6 119.9
O2 C7 O1 120.9(14)
O2 C7 C2 124.9(14)
O1 C7 C2 114.2(13)
O3 C8 O4 121.8(13)
O3 C8 C5 124.2(14)
O4 C8 C5 114.0(13)
O5 C9 N1 125.4(15)
O5 C9 C10 121.2(15)
N1 C9 C10 113.4(13)
N2 C10 C9 115.2(13)
N2 C10 C11 103.4(12)
C9 C10 C11 111.0(13)
N2 C10 H10 109.0
C9 C10 H10 109.0
C11 C10 H10 109.0
C12 C11 C10 104.3(13)
C12 C11 H11A 110.9
C10 C11 H11A 110.9
C12 C11 H11B 110.9
C10 C11 H11B 110.9
H11A C11 H11B 108.9
C13 C12 C11 103.9(13)
C13 C12 H12A 111.0
C11 C12 H12A 111.0
C13 C12 H12B 111.0
C11 C12 H12B 111.0
H12A C12 H12B 109.0
N2 C13 C12 103.9(11)
N2 C13 H13A 111.0
C12 C13 H13A 111.0
N2 C13 H13B 111.0
C12 C13 H13B 111.0
H13A C13 H13B 109.0
O7 C14 O6 126.5(15)
O7 C14 N2 123.0(14)
O6 C14 N2 110.5(13)
O6 C15 C18 110.3(13)
O6 C15 C16 110.6(14)
C18 C15 C16 112.3(13)
O6 C15 C17 102.5(12)
C18 C15 C17 110.3(13)
C16 C15 C17 110.4(12)
C15 C16 H16A 109.5
C15 C16 H16B 109.5
H16A C16 H16B 109.5
C15 C16 H16C 109.5
H16A C16 H16C 109.5
H16B C16 H16C 109.5
C15 C17 H17A 109.5
C15 C17 H17B 109.5
H17A C17 H17B 109.5
C15 C17 H17C 109.5
H17A C17 H17C 109.5
H17B C17 H17C 109.5
C15 C18 H18A 109.5
C15 C18 H18B 109.5
H18A C18 H18B 109.5
C15 C18 H18C 109.5
H18A C18 H18C 109.5
H18B C18 H18C 109.5
H1W1 O1W H1W2 105.9
H2W1 O2W H2W2 105.7

loop_
_geom_bond_atom_site_label_1
_geom_bond_atom_site_label_2
_geom_bond_distance
O1 C7 1.36(2)
O1 H1 0.8200
O2 C7 1.237(19)
O3 C8 1.227(19)
O4 C8 1.364(19)
O4 H4 0.8200
O5 C9 1.219(19)
O6 C14 1.36(2)
O6 C15 1.48(2)
O7 C14 1.234(19)
N1 C9 1.40(2)
N1 C1 1.41(2)
N1 H1A 0.8600
N2 C14 1.38(2)
N2 C13 1.47(2)
N2 C10 1.474(18)
C1 C6 1.41(2)
C1 C2 1.43(2)
C2 C3 1.41(2)
C2 C7 1.48(2)
C3 C4 1.38(2)
C3 H3 0.9300
C4 C5 1.41(2)
C4 H4A 0.9300
C5 C6 1.40(2)
C5 C8 1.490(19)
C6 H6 0.9300
C9 C10 1.54(2)
C10 C11 1.54(3)
C10 H10 0.9800
C11 C12 1.529(19)
C11 H11A 0.9700
C11 H11B 0.9700
C12 C13 1.52(2)
C12 H12A 0.9700
C12 H12B 0.9700
C13 H13A 0.9700
C13 H13B 0.9700
C15 C18 1.53(2)
C15 C16 1.53(2)
C15 C17 1.53(2)
C16 H16A 0.9600
C16 H16B 0.9600
C16 H16C 0.9600
C17 H17A 0.9600
C17 H17B 0.9600
C17 H17C 0.9600
C18 H18A 0.9600
C18 H18B 0.9600
C18 H18C 0.9600
O1W H1W1 0.8528
O1W H1W2 0.8631
O2W H2W1 0.8619
O2W H2W2 0.8559
O3W H3W 0.8518

loop_
_geom_hbond_atom_site_label_D
_geom_hbond_atom_site_label_H
_geom_hbond_atom_site_label_A
_geom_hbond_site_symmetry_A
_geom_hbond_distance_DH
_geom_hbond_distance_HA
_geom_hbond_distance_DA
_geom_hbond_angle_DHA
O1 H1 O2W . 0.82 1.73 2.545(14) 174
O1W H1W1 O7 . 0.85 1.79 2.574(15) 152
N1 H1A O2 . 0.86 2.02 2.666(15) 131
N1 H1A N2 . 0.86 2.32 2.754(16) 111
O1W H1W2 O2 . 0.86 2.06 2.889(13) 160
O2W H2W1 O1W . 0.86 2.44 3.273(15) 164
O4 H4 O1W 1_545 0.82 1.93 2.746(14) 179
O2W H2W2 O5 5_555 0.86 2.05 2.809(16) 147

_cod_database_fobs_code 2021005
